data_7054163
loop_
_publ_author_name
'Loots, Leigh'
'Haynes, Delia A.'
'Roex, Tanya le'

_publ_section_title
;
 Synthesis and solid-state supramolecular chemistry of a series of
 pyridinium-derived zwitterions
;
_journal_issue 7
_journal_name_full 'New Journal of Chemistry'
_journal_page_first 2778
_journal_paper_doi 10.1039/c4nj00281d
_journal_volume 38
_journal_year 2014
_chemical_formula_moiety 'C16 H13 N O4'
_chemical_formula_sum 'C16 H13 N O4'
_chemical_formula_weight 283.27
_chemical_melting_point 451.15
_chemical_name_common \7
_chemical_name_systematic (2Z)-2-(4-benzylpyridinium-1-yl-3-carboxy-1-hydroxyprop-2-en-1-olate
_space_group_crystal_system orthorhombic
_space_group_IT_number 61
_space_group_name_Hall '-P 2ac 2ab'
_space_group_name_H-M_alt 'P b c a'
_symmetry_space_group_name_Hall '-P 2ac 2ab'
_symmetry_space_group_name_H-M 'P b c a'
_atom_sites_solution_hydrogens mixed
_atom_sites_solution_primary direct
_atom_sites_solution_secondary difmap
_audit_creation_method SHELXL-2012
_cell_angle_alpha 90
_cell_angle_beta 90
_cell_angle_gamma 90
_cell_formula_units_Z 8
_cell_length_a 15.1432(11)
_cell_length_b 7.6866(5)
_cell_length_c 22.3032(16)
_cell_measurement_reflns_used 6097
_cell_measurement_temperature 100(2)
_cell_measurement_theta_max 28.32
_cell_measurement_theta_min 2.69
_cell_volume 2596.1(3)
_computing_cell_refinement 'SAINT (Bruker, 2012)'
_computing_data_collection 'APEX2 (Bruker, 2012)'
_computing_data_reduction 'SAINT (Bruker, 2012)'
_computing_molecular_graphics 'X-Seed (Barbour, 2001; Atwood & Barbour, 2003)'
_computing_structure_refinement 'SHELXL-2012 (Sheldrick, 2012)'
_computing_structure_solution 'SHELXL-2012 (Sheldrick, 2012)'
_diffrn_ambient_temperature 100(2)
_diffrn_measured_fraction_theta_full 0.998
_diffrn_measured_fraction_theta_max 0.939
_diffrn_measurement_device_type 'Bruker APEX CCD area -detector'
_diffrn_measurement_method \w
_diffrn_radiation_type MoK\a
_diffrn_radiation_wavelength 0.71073
_diffrn_reflns_av_R_equivalents 0.0222
_diffrn_reflns_av_unetI/netI 0.0172
_diffrn_reflns_Laue_measured_fraction_full 0.998
_diffrn_reflns_Laue_measured_fraction_max 0.939
_diffrn_reflns_limit_h_max 20
_diffrn_reflns_limit_h_min -18
_diffrn_reflns_limit_k_max 10
_diffrn_reflns_limit_k_min -10
_diffrn_reflns_limit_l_max 29
_diffrn_reflns_limit_l_min -23
_diffrn_reflns_number 15206
_diffrn_reflns_point_group_measured_fraction_full 0.998
_diffrn_reflns_point_group_measured_fraction_max 0.939
_diffrn_reflns_theta_full 25.242
_diffrn_reflns_theta_max 28.410
_diffrn_reflns_theta_min 1.826
_diffrn_source 'fine-focus sealed tube'
_diffrn_standards_number 0
_exptl_absorpt_coefficient_mu 0.105
_exptl_absorpt_correction_T_max 1.000
_exptl_absorpt_correction_T_min 0.943
_exptl_absorpt_correction_type numerical
_exptl_absorpt_process_details 'SADABS, 2012'
_exptl_crystal_colour colourless
_exptl_crystal_density_diffrn 1.450
_exptl_crystal_description plate
_exptl_crystal_F_000 1184
_exptl_crystal_size_max 0.539
_exptl_crystal_size_mid 0.478
_exptl_crystal_size_min 0.184
_refine_diff_density_max 0.396
_refine_diff_density_min -0.206
_refine_diff_density_rms 0.044
_refine_ls_extinction_method none
_refine_ls_goodness_of_fit_ref 1.019
_refine_ls_hydrogen_treatment mixed
_refine_ls_matrix_type full
_refine_ls_number_parameters 194
_refine_ls_number_reflns 3070
_refine_ls_number_restraints 0
_refine_ls_restrained_S_all 1.019
_refine_ls_R_factor_all 0.0430
_refine_ls_R_factor_gt 0.0379
_refine_ls_shift/su_max 0.000
_refine_ls_shift/su_mean 0.000
_refine_ls_structure_factor_coef Fsqd
_refine_ls_weighting_details
;
 w=1/[\s^2^(Fo^2^)+(0.0514P)^2^+1.2424P]
 where P=(Fo^2^+2Fc^2^)/3
;
_refine_ls_weighting_scheme calc
_refine_ls_wR_factor_gt 0.0973
_refine_ls_wR_factor_ref 0.1011
_reflns_Friedel_coverage 0.000
_reflns_number_gt 2711
_reflns_number_total 3070
_reflns_threshold_expression 'I > 2\s(I)'
_cod_data_source_file c4nj00281d2.cif
_cod_data_source_block 7
_cod_depositor_comments 'Adding full bibliography for 7054154--7054163.cif.'
_cod_database_code 7054163
_shelx_space_group_comment
;
The symmetry employed for this shelxl refinement is uniquely defined
by the following loop, which should always be used as a source of
symmetry information in preference to the above space-group names.
They are only intended as comments.
;
_shelx_estimated_absorpt_t_min 0.945
_shelx_estimated_absorpt_t_max 0.981
_shelxl_version_number 2012-9

loop_
_space_group_symop_operation_xyz
'x, y, z'
'-x+1/2, -y, z+1/2'
'x+1/2, -y+1/2, -z'
'-x, y+1/2, -z+1/2'
'-x, -y, -z'
'x-1/2, y, -z-1/2'
'-x-1/2, y-1/2, z'
'x, -y-1/2, z-1/2'

loop_
_atom_site_label
_atom_site_type_symbol
_atom_site_fract_x
_atom_site_fract_y
_atom_site_fract_z
_atom_site_U_iso_or_equiv
_atom_site_adp_type
_atom_site_occupancy
_atom_site_site_symmetry_order
_atom_site_calc_flag
_atom_site_refinement_flags_posn
_atom_site_refinement_flags_adp
O1 O 0.15372(6) 0.75171(11) 0.31179(4) 0.0187(2) Uani 1 1 d . .
N1 N 0.13438(6) 0.37364(12) 0.21570(4) 0.0147(2) Uani 1 1 d . .
C1 C 0.13294(7) 0.66238(15) 0.26634(5) 0.0159(2) Uani 1 1 d . .
O2 O 0.10528(6) 0.71486(11) 0.21743(4) 0.0211(2) Uani 1 1 d . .
C2 C 0.14133(8) 0.46411(15) 0.27273(5) 0.0164(2) Uani 1 1 d . .
O3 O 0.15941(7) 0.13929(13) 0.38812(4) 0.0274(2) Uani 1 1 d . .
C3 C 0.15005(8) 0.38034(16) 0.32434(6) 0.0188(3) Uani 1 1 d . .
H3 H 0.1550 0.4528 0.3587 0.023 Uiso 1 1 calc R U
O4 O 0.14774(6) 0.08571(12) 0.28947(4) 0.0199(2) Uani 1 1 d . .
C4 C 0.15330(8) 0.18854(16) 0.33684(5) 0.0181(2) Uani 1 1 d . .
H4 H 0.1497(13) -0.027(3) 0.3015(9) 0.053(6) Uiso 1 1 d . .
C5 C 0.05378(8) 0.33535(16) 0.19418(5) 0.0176(2) Uani 1 1 d . .
H5 H 0.0029 0.3567 0.2179 0.021 Uiso 1 1 calc R U
C6 C 0.04498(8) 0.26514(16) 0.13767(5) 0.0186(2) Uani 1 1 d . .
H6 H -0.0120 0.2379 0.1226 0.022 Uiso 1 1 calc R U
C7 C 0.11945(8) 0.23391(15) 0.10258(5) 0.0164(2) Uani 1 1 d . .
C8 C 0.20195(8) 0.27272(16) 0.12691(5) 0.0185(2) Uani 1 1 d . .
H8 H 0.2540 0.2494 0.1046 0.022 Uiso 1 1 calc R U
C9 C 0.20809(8) 0.34471(16) 0.18320(5) 0.0182(2) Uani 1 1 d . .
H9 H 0.2643 0.3741 0.1992 0.022 Uiso 1 1 calc R U
C10 C 0.11112(9) 0.16719(16) 0.03935(5) 0.0194(3) Uani 1 1 d . .
H10A H 0.1594 0.2179 0.0150 0.023 Uiso 1 1 calc R U
H10B H 0.0546 0.2095 0.0225 0.023 Uiso 1 1 calc R U
C11 C 0.11418(8) -0.02865(15) 0.03288(5) 0.0167(2) Uani 1 1 d . .
C12 C 0.15661(8) -0.09767(17) -0.01737(5) 0.0195(3) Uani 1 1 d . .
H12 H 0.1881 -0.0227 -0.0436 0.023 Uiso 1 1 calc R U
C13 C 0.15321(9) -0.27456(17) -0.02937(6) 0.0233(3) Uani 1 1 d . .
H13 H 0.1812 -0.3203 -0.0641 0.028 Uiso 1 1 calc R U
C14 C 0.10866(9) -0.38416(17) 0.00957(6) 0.0263(3) Uani 1 1 d . .
H14 H 0.1051 -0.5051 0.0011 0.032 Uiso 1 1 calc R U
C15 C 0.06918(9) -0.31778(17) 0.06089(6) 0.0250(3) Uani 1 1 d . .
H15 H 0.0405 -0.3941 0.0882 0.030 Uiso 1 1 calc R U
C16 C 0.07141(8) -0.14018(16) 0.07249(5) 0.0201(3) Uani 1 1 d . .
H16 H 0.0438 -0.0950 0.1074 0.024 Uiso 1 1 calc R U

loop_
_atom_site_aniso_label
_atom_site_aniso_U_11
_atom_site_aniso_U_22
_atom_site_aniso_U_33
_atom_site_aniso_U_23
_atom_site_aniso_U_13
_atom_site_aniso_U_12
O1 0.0196(4) 0.0152(4) 0.0215(4) -0.0016(3) -0.0018(3) 0.0008(3)
N1 0.0161(5) 0.0133(5) 0.0148(5) -0.0017(4) -0.0012(4) 0.0002(4)
C1 0.0128(5) 0.0120(5) 0.0231(6) -0.0004(4) 0.0027(4) -0.0004(4)
O2 0.0253(5) 0.0179(4) 0.0200(4) 0.0005(3) -0.0009(3) 0.0018(3)
C2 0.0158(5) 0.0149(5) 0.0185(6) -0.0034(4) -0.0012(4) -0.0007(4)
O3 0.0426(6) 0.0210(5) 0.0187(5) 0.0027(4) 0.0019(4) -0.0003(4)
C3 0.0217(6) 0.0166(6) 0.0180(6) -0.0021(4) -0.0007(5) -0.0011(4)
O4 0.0264(5) 0.0147(4) 0.0187(4) 0.0011(3) -0.0028(3) -0.0006(3)
C4 0.0176(6) 0.0163(6) 0.0204(6) 0.0013(5) 0.0009(4) 0.0002(4)
C5 0.0143(5) 0.0189(6) 0.0197(6) -0.0023(4) 0.0005(4) -0.0017(4)
C6 0.0170(6) 0.0192(6) 0.0196(6) -0.0024(5) -0.0025(4) -0.0032(4)
C7 0.0225(6) 0.0103(5) 0.0164(5) 0.0011(4) -0.0002(4) -0.0001(4)
C8 0.0182(6) 0.0180(6) 0.0193(6) 0.0002(4) 0.0034(5) 0.0021(4)
C9 0.0148(5) 0.0198(6) 0.0200(6) 0.0005(5) -0.0005(4) 0.0003(4)
C10 0.0287(6) 0.0149(6) 0.0145(6) -0.0005(4) 0.0004(5) -0.0004(5)
C11 0.0207(6) 0.0147(5) 0.0147(5) -0.0004(4) -0.0040(4) 0.0006(4)
C12 0.0232(6) 0.0210(6) 0.0144(5) 0.0003(4) -0.0011(4) -0.0006(5)
C13 0.0265(6) 0.0234(7) 0.0201(6) -0.0058(5) -0.0043(5) 0.0058(5)
C14 0.0320(7) 0.0148(6) 0.0319(7) -0.0020(5) -0.0066(6) 0.0018(5)
C15 0.0278(7) 0.0185(6) 0.0286(7) 0.0054(5) -0.0005(5) -0.0031(5)
C16 0.0225(6) 0.0197(6) 0.0182(6) 0.0008(5) 0.0001(5) -0.0003(5)

loop_
_atom_type_symbol
_atom_type_description
_atom_type_scat_dispersion_real
_atom_type_scat_dispersion_imag
_atom_type_scat_source
C C 0.0033 0.0016 'International Tables Vol C Tables 4.2.6.8 and 6.1.1.4'
H H 0.0000 0.0000 'International Tables Vol C Tables 4.2.6.8 and 6.1.1.4'
N N 0.0061 0.0033 'International Tables Vol C Tables 4.2.6.8 and 6.1.1.4'
O O 0.0106 0.0060 'International Tables Vol C Tables 4.2.6.8 and 6.1.1.4'

loop_
_geom_angle_atom_site_label_1
_geom_angle_atom_site_label_2
_geom_angle_atom_site_label_3
_geom_angle
C5 N1 C9 121.54(10)
C5 N1 C2 118.89(10)
C9 N1 C2 119.28(10)
O2 C1 O1 127.93(11)
O2 C1 C2 115.70(10)
O1 C1 C2 116.35(10)
C3 C2 N1 122.33(11)
C3 C2 C1 124.81(11)
N1 C2 C1 112.80(10)
C2 C3 C4 129.91(11)
C2 C3 H3 115.0
C4 C3 H3 115.0
C4 O4 H4 109.5(13)
O3 C4 O4 125.03(12)
O3 C4 C3 119.07(11)
O4 C4 C3 115.89(10)
N1 C5 C6 120.03(11)
N1 C5 H5 120.0
C6 C5 H5 120.0
C5 C6 C7 120.20(11)
C5 C6 H6 119.9
C7 C6 H6 119.9
C6 C7 C8 118.01(11)
C6 C7 C10 121.13(11)
C8 C7 C10 120.82(11)
C9 C8 C7 120.13(11)
C9 C8 H8 119.9
C7 C8 H8 119.9
N1 C9 C8 120.06(11)
N1 C9 H9 120.0
C8 C9 H9 120.0
C7 C10 C11 115.19(10)
C7 C10 H10A 108.5
C11 C10 H10A 108.5
C7 C10 H10B 108.5
C11 C10 H10B 108.5
H10A C10 H10B 107.5
C16 C11 C12 119.33(11)
C16 C11 C10 122.57(11)
C12 C11 C10 117.94(11)
C13 C12 C11 120.69(12)
C13 C12 H12 119.7
C11 C12 H12 119.7
C14 C13 C12 119.55(12)
C14 C13 H13 120.2
C12 C13 H13 120.2
C13 C14 C15 120.20(12)
C13 C14 H14 119.9
C15 C14 H14 119.9
C14 C15 C16 120.26(12)
C14 C15 H15 119.9
C16 C15 H15 119.9
C15 C16 C11 119.90(12)
C15 C16 H16 120.1
C11 C16 H16 120.1

loop_
_geom_bond_atom_site_label_1
_geom_bond_atom_site_label_2
_geom_bond_distance
O1 C1 1.2642(15)
N1 C5 1.3441(15)
N1 C9 1.3494(15)
N1 C2 1.4534(14)
C1 O2 1.2361(15)
C1 C2 1.5359(16)
C2 C3 1.3256(17)
O3 C4 1.2082(15)
C3 C4 1.5013(17)
C3 H3 0.9500
O4 C4 1.3221(15)
O4 H4 0.91(2)
C5 C6 1.3774(16)
C5 H5 0.9500
C6 C7 1.3935(17)
C6 H6 0.9500
C7 C8 1.3944(17)
C7 C10 1.5057(16)
C8 C9 1.3752(17)
C8 H8 0.9500
C9 H9 0.9500
C10 C11 1.5130(17)
C10 H10A 0.9900
C10 H10B 0.9900
C11 C16 1.3909(17)
C11 C12 1.3966(17)
C12 C13 1.3867(18)
C12 H12 0.9500
C13 C14 1.385(2)
C13 H13 0.9500
C14 C15 1.388(2)
C14 H14 0.9500
C15 C16 1.3899(18)
C15 H15 0.9500
C16 H16 0.9500

loop_
_geom_hbond_atom_site_label_D
_geom_hbond_atom_site_label_H
_geom_hbond_atom_site_label_A
_geom_hbond_distance_DH
_geom_hbond_distance_HA
_geom_hbond_distance_DA
_geom_hbond_angle_DHA
_geom_hbond_site_symmetry_A
O4 H4 O1 0.91(2) 1.72(2) 2.6167(12) 170.6(19) 1_545
C5 H5 O1 0.95 2.59 3.2101(14) 123.1 4_545
C5 H5 O2 0.95 2.44 3.2475(15) 142.9 4_545
C6 H6 O1 0.95 2.60 3.2149(15) 122.8 4_545
C9 H9 O2 0.95 2.36 3.0930(15) 133.7 7_655

loop_
_geom_torsion_atom_site_label_1
_geom_torsion_atom_site_label_2
_geom_torsion_atom_site_label_3
_geom_torsion_atom_site_label_4
_geom_torsion
C5 N1 C2 C3 92.78(14)
C9 N1 C2 C3 -93.31(14)
C5 N1 C2 C1 -84.44(13)
C9 N1 C2 C1 89.46(13)
O2 C1 C2 C3 -163.95(12)
O1 C1 C2 C3 14.98(17)
O2 C1 C2 N1 13.19(14)
O1 C1 C2 N1 -167.87(10)
N1 C2 C3 C4 -1.0(2)
C1 C2 C3 C4 175.86(11)
C2 C3 C4 O3 -178.09(13)
C2 C3 C4 O4 0.90(19)
C9 N1 C5 C6 -0.11(18)
C2 N1 C5 C6 173.65(11)
N1 C5 C6 C7 -0.14(18)
C5 C6 C7 C8 1.19(18)
C5 C6 C7 C10 -176.35(11)
C6 C7 C8 C9 -2.01(18)
C10 C7 C8 C9 175.54(11)
C5 N1 C9 C8 -0.72(18)
C2 N1 C9 C8 -174.46(11)
C7 C8 C9 N1 1.80(18)
C6 C7 C10 C11 -92.20(14)
C8 C7 C10 C11 90.33(14)
C7 C10 C11 C16 41.05(17)
C7 C10 C11 C12 -143.55(11)
C16 C11 C12 C13 2.77(18)
C10 C11 C12 C13 -172.78(11)
C11 C12 C13 C14 -1.25(19)
C12 C13 C14 C15 -1.3(2)
C13 C14 C15 C16 2.2(2)
C14 C15 C16 C11 -0.7(2)
C12 C11 C16 C15 -1.79(18)
C10 C11 C16 C15 173.55(12)
